data_1549639
loop_
_publ_author_name
'RAOUDHA, Bel Haj Salah'
'LAMIA, Khedhiri'
'MOHAMED, Rzaigui'

_publ_section_title
;
 Crystal Structure of a Hybrid Cyclohexaphosphate:
 [o-C7H10NO]4Li2P6O18&#x00B7;5H2O
;
_journal_name_full 'X-ray Structure Analysis Online'
_journal_page_first 45
_journal_paper_doi 10.2116/xraystruct.26.45
_journal_volume 26
_journal_year 2010
_chemical_formula_sum 'C28 H50 Li2 N4 O27 P6'
_chemical_formula_weight 1074.44
_space_group_IT_number 33
_symmetry_cell_setting orthorhombic
_symmetry_Int_Tables_number 33
_symmetry_space_group_name_Hall 'P 2c -2n'
_symmetry_space_group_name_H-M 'P n a 21'
_cell_angle_alpha 90
_cell_angle_beta 90
_cell_angle_gamma 90
_cell_formula_units_Z 4
_cell_length_a 19.964(3)
_cell_length_b 9.417(4)
_cell_length_c 23.520(4)
_cell_measurement_reflns_used 0
_cell_measurement_temperature 296.2
_cell_measurement_theta_max 9.93
_cell_measurement_theta_min 8.57
_cell_volume 4422(2)
_computing_cell_refinement 'MSC/AFC Diffractometer Control'
_computing_data_collection 'MSC/AFC Diffractometer Control'
_computing_data_reduction 'teXsan for Windows version 1.06 (MSC, 1997-1999)'
_computing_publication_material 'teXsan for Windows version 1.06 (MSC, 1997-1999)'
_computing_structure_refinement 'teXsan for Windows version 1.06 (MSC, 1997-1999)'
_diffrn_ambient_temperature 296.2
_diffrn_measurement_device CAD4
_diffrn_orient_matrix_UB_11 -0.01247
_diffrn_orient_matrix_UB_12 0.00685
_diffrn_orient_matrix_UB_13 -0.04109
_diffrn_orient_matrix_UB_21 -0.04729
_diffrn_orient_matrix_UB_22 0.02191
_diffrn_orient_matrix_UB_23 0.01092
_diffrn_orient_matrix_UB_31 0.01081
_diffrn_orient_matrix_UB_32 0.10368
_diffrn_orient_matrix_UB_33 0.00041
_diffrn_radiation_detector 'scintillation counter'
_diffrn_radiation_monochromator graphite
_diffrn_radiation_source 'X-ray tube'
_diffrn_radiation_type 'Ag K\a'
_diffrn_radiation_wavelength 0.5608
_diffrn_reflns_av_R_equivalents 0.00000
_diffrn_reflns_av_sigmaI/netI 0.126
_diffrn_reflns_limit_h_max 30
_diffrn_reflns_limit_h_min 0
_diffrn_reflns_limit_k_max 14
_diffrn_reflns_limit_k_min 0
_diffrn_reflns_limit_l_max 0
_diffrn_reflns_limit_l_min -35
_diffrn_reflns_number 8680
_diffrn_reflns_reduction_process 'Lp corrections applied'
_diffrn_reflns_theta_max 24.96
_diffrn_reflns_theta_min 2.01
_diffrn_standards_decay_% -5.80
_diffrn_standards_interval_count 0
_diffrn_standards_number 3
_exptl_absorpt_coefficient_mu 0.183
_exptl_absorpt_correction_type none
_exptl_crystal_colour coulerless
_exptl_crystal_density_diffrn 1.614
_exptl_crystal_density_meas .
_exptl_crystal_description Prism
_exptl_crystal_F_000 2232.00
_exptl_crystal_size_max 0.50
_exptl_crystal_size_mid 0.30
_exptl_crystal_size_min 0.15
_refine_diff_density_max 0.57
_refine_diff_density_min -0.53
_refine_ls_extinction_method none
_refine_ls_goodness_of_fit_all 1.180
_refine_ls_goodness_of_fit_ref 1.180
_refine_ls_hydrogen_treatment noref
_refine_ls_matrix_type full
_refine_ls_number_constraints 0
_refine_ls_number_parameters 603
_refine_ls_number_reflns 5276
_refine_ls_number_restraints 0
_refine_ls_R_factor_all 0.0678
_refine_ls_R_factor_gt 0.0680
_refine_ls_shift/su_max 0.0000
_refine_ls_shift/su_mean 0.0004
_refine_ls_structure_factor_coef F
_refine_ls_weighting_details 'w = 1/[\s^2^(Fo) + 0.00106|Fo|^2^]'
_refine_ls_weighting_scheme sigma
_refine_ls_wR_factor_all 0.0680
_refine_ls_wR_factor_ref 0.0680
_reflns_number_gt 5276
_reflns_number_total 8680
_reflns_threshold_expression I>1.00\s(I)
_cod_data_source_file 26_45_1.cif
_cod_data_source_block '_0RAOUDHA_________________'
_cod_original_cell_volume 4421.8(17)
_cod_original_sg_symbol_H-M 'P n a 21   '
_cod_original_formula_sum 'C28 H50 Li2 N4 O27 P6 '
_cod_database_code 1549639

loop_
_symmetry_equiv_pos_as_xyz
'   +x,   +y,   +z'
'   -x,   -y,1/2+z'
1/2-x,1/2+y,1/2+z
'1/2+x,1/2-y,   +z'

loop_
_atom_site_label
_atom_site_fract_x
_atom_site_fract_y
_atom_site_fract_z
_atom_site_U_iso_or_equiv
_atom_site_occupancy
_atom_site_refinement_flags
_atom_site_adp_type
_atom_site_calc_flag
P(1) 0.93799(7) 0.7724(2) 0.5870 0.0189(3) 1.000 . Uani d
P(2) 1.02069(7) 1.0022(2) 0.63467(10) 0.0195(3) 1.000 . Uani d
P(3) 0.92074(7) 1.2283(2) 0.63254(10) 0.0191(3) 1.000 . Uani d
P(4) 0.82476(7) 1.2188(2) 0.72571(8) 0.0184(3) 1.000 . Uani d
P(5) 0.74243(7) 0.9861(2) 0.68103(10) 0.0198(3) 1.000 . Uani d
P(6) 0.84179(7) 0.7518(1) 0.68141(10) 0.0184(3) 1.000 . Uani d
O(1) 0.9792(2) 0.6444(4) 0.5774(2) 0.0280(11) 1.000 . Uani d
O(2) 0.8815(2) 0.7977(5) 0.5484(2) 0.0300(12) 1.000 . Uani d
O(3) 0.9864(2) 0.9089(4) 0.5863(2) 0.0258(11) 1.000 . Uani d
O(4) 0.9132(2) 0.7741(4) 0.6520(2) 0.0233(10) 1.000 . Uani d
O(5) 1.0421(2) 0.9111(4) 0.6841(2) 0.0252(10) 1.000 . Uani d
O(6) 1.0707(2) 1.0935(4) 0.6063(2) 0.0309(12) 1.000 . Uani d
O(7) 0.9600(2) 1.0944(4) 0.6590(2) 0.0270(11) 1.000 . Uani d
O(8) 0.9108(2) 1.2053(5) 0.5708(2) 0.0302(12) 1.000 . Uani d
O(9) 0.9510(2) 1.3616(4) 0.6525(2) 0.0264(11) 1.000 . Uani d
O(10) 0.8483(2) 1.2068(5) 0.6608(2) 0.0245(10) 1.000 . Uani d
O(11) 0.8811(2) 1.1905(5) 0.7645(2) 0.0342(13) 1.000 . Uani d
O(12) 0.7883(3) 1.3537(5) 0.7339(2) 0.038(1) 1.000 . Uani d
O(13) 0.7729(2) 1.0909(5) 0.7275(2) 0.0327(12) 1.000 . Uani d
O(14) 0.6925(2) 0.8952(4) 0.7099(2) 0.0304(12) 1.000 . Uani d
O(15) 0.7220(2) 1.0700(5) 0.6305(2) 0.0279(11) 1.000 . Uani d
O(16) 0.8068(2) 0.8966(4) 0.6630(2) 0.0314(12) 1.000 . Uani d
O(17) 0.8560(2) 0.7482(4) 0.7432(2) 0.0281(11) 1.000 . Uani d
O(18) 0.8062(2) 0.6302(4) 0.6550(2) 0.0318(12) 1.000 . Uani d
O(19) 1.0535(2) 0.6141(4) 0.6902(2) 0.0293(12) 1.000 . Uani d
O(20) 1.0870(2) 0.3896(5) 0.5955(3) 0.043(1) 1.000 . Uani d
O(21) 0.6755(2) 1.6016(5) 0.7207(2) 0.0318(12) 1.000 . Uani d
O(22) 0.7098(2) 1.3795(5) 0.6217(2) 0.0319(13) 1.000 . Uani d
O(23) 0.9192(3) 0.4361(5) 0.5085(2) 0.048(2) 1.000 . Uani d
O(24) 0.9546(3) 1.6821(6) 0.2614(3) 0.054(2) 1.000 . Uani d
O(25) 0.9553(3) 1.2457(5) 0.3140(3) 0.041(2) 1.000 . Uani d
O(26) 0.7144(3) 1.2277(6) 0.4998(3) 0.044(2) 1.000 . Uani d
O(27) 0.7021(3) 0.7237(8) 0.5446(3) 0.070(2) 1.000 . Uani d
N(1) 1.0560(3) 1.5057(6) 0.2601(3) 0.042(2) 1.000 . Uani d
N(2) 1.0478(3) 1.0545(5) 0.2787(3) 0.0262(13) 1.000 . Uani d
N(3) 0.8080(3) 1.0391(6) 0.5329(3) 0.029(1) 1.000 . Uani d
N(4) 0.7962(3) 0.5294(6) 0.5403(3) 0.038(2) 1.000 . Uani d
C(1) 1.0312(3) 1.5563(7) 0.3138(3) 0.032(2) 1.000 . Uani d
C(2) 0.9774(4) 1.6476(7) 0.3133(3) 0.036(2) 1.000 . Uani d
C(3) 0.9519(5) 1.6941(8) 0.3649(4) 0.050(3) 1.000 . Uani d
C(4) 0.9774(5) 1.6489(9) 0.4150(3) 0.050(2) 1.000 . Uani d
C(5) 1.0310(5) 1.5580(10) 0.4164(4) 0.059(3) 1.000 . Uani d
C(6) 1.0583(5) 1.5093(9) 0.3647(4) 0.050(3) 1.000 . Uani d
C(7) 0.8951(4) 1.7617(10) 0.2559(5) 0.060(3) 1.000 . Uani d
C(8) 1.0295(3) 1.0647(6) 0.3383(3) 0.022(1) 1.000 . Uani d
C(9) 0.9825(3) 1.1639(7) 0.3565(3) 0.030(2) 1.000 . Uani d
C(10) 0.9657(4) 1.1740(8) 0.4136(3) 0.037(2) 1.000 . Uani d
C(11) 0.9949(4) 1.0819(9) 0.4515(3) 0.039(2) 1.000 . Uani d
C(12) 1.0416(4) 0.9831(8) 0.4350(3) 0.036(2) 1.000 . Uani d
C(13) 1.0582(4) 0.9724(8) 0.3775(4) 0.035(2) 1.000 . Uani d
C(14) 0.8987(4) 1.3294(8) 0.3298(4) 0.044(2) 1.000 . Uani d
C(15) 0.7905(3) 1.0535(7) 0.4719(3) 0.028(2) 1.000 . Uani d
C(16) 0.7418(3) 1.1529(7) 0.4573(3) 0.029(2) 1.000 . Uani d
C(17) 0.7255(4) 1.1657(8) 0.4004(3) 0.036(2) 1.000 . Uani d
C(18) 0.7575(4) 1.0840(9) 0.3595(3) 0.043(2) 1.000 . Uani d
C(19) 0.8051(5) 0.9872(10) 0.3757(4) 0.054(3) 1.000 . Uani d
C(20) 0.8217(4) 0.9728(8) 0.4326(4) 0.043(2) 1.000 . Uani d
C(21) 0.6546(4) 1.3068(8) 0.4858(3) 0.041(2) 1.000 . Uani d
C(22) 0.7684(4) 0.5854(8) 0.4873(3) 0.037(2) 1.000 . Uani d
C(23) 0.7189(4) 0.6844(9) 0.4910(4) 0.045(2) 1.000 . Uani d
C(24) 0.6904(4) 0.7392(10) 0.4416(4) 0.057(3) 1.000 . Uani d
C(25) 0.7127(5) 0.6903(13) 0.3889(4) 0.068(3) 1.000 . Uani d
C(26) 0.7628(5) 0.5905(13) 0.3858(4) 0.071(4) 1.000 . Uani d
C(27) 0.7912(5) 0.5366(11) 0.4362(4) 0.057(3) 1.000 . Uani d
C(28) 0.6414(5) 0.7959(12) 0.5528(5) 0.077(4) 1.000 . Uani d
Li(1) 1.0150(5) 0.4997(11) 0.6262(6) 0.034(3) 1.000 . Uani d
Li(2) 0.7470(5) 1.4920(10) 0.6879(5) 0.022(3) 1.000 . Uani d
H(1) 0.9495 0.5032 0.5308 0.023 1.000 . Uiso c
H(2) 0.8654 0.4502 0.5158 0.023 1.000 . Uiso c
H(3) 1.0833 0.2861 0.5934 0.023 1.000 . Uiso c
H(4) 1.1309 0.3748 0.6120 0.023 1.000 . Uiso c
H(5) 1.0781 0.6039 0.7217 0.036 1.000 . Uiso c
H(6) 1.0338 0.6719 0.6726 0.023 1.000 . Uiso c
H(7) 0.6826 1.5708 0.7626 0.023 1.000 . Uiso c
H(8) 0.6347 1.5922 0.7076 0.023 1.000 . Uiso c
H(9) 0.7024 1.2956 0.6363 0.023 1.000 . Uiso c
H(10) 0.6614 1.3996 0.6133 0.023 1.000 . Uiso c
H(11) 1.0756 1.5821 0.2365 0.053 1.000 . Uiso c
H(12) 1.0210 1.4650 0.2359 0.053 1.000 . Uiso c
H(13) 1.0901 1.4353 0.2637 0.053 1.000 . Uiso c
H(14) 0.9148 1.7580 0.3623 0.063 1.000 . Uiso c
H(15) 0.9584 1.6806 0.4472 0.062 1.000 . Uiso c
H(16) 1.0467 1.4966 0.4567 0.023 1.000 . Uiso c
H(17) 1.0946 1.4444 0.3618 0.060 1.000 . Uiso c
H(18) 0.8770 1.7529 0.2150 0.071 1.000 . Uiso c
H(19) 0.9019 1.8596 0.2606 0.071 1.000 . Uiso c
H(20) 0.8605 1.7277 0.2787 0.071 1.000 . Uiso c
H(21) 1.0087 1.0691 0.2525 0.033 1.000 . Uiso c
H(22) 1.0802 1.1231 0.2663 0.033 1.000 . Uiso c
H(23) 1.0648 0.9617 0.2678 0.033 1.000 . Uiso c
H(24) 0.9343 1.2440 0.4240 0.046 1.000 . Uiso c
H(25) 0.9835 1.0852 0.4885 0.044 1.000 . Uiso c
H(26) 1.0252 0.8927 0.4442 0.045 1.000 . Uiso c
H(27) 1.0985 0.9590 0.3723 0.023 1.000 . Uiso c
H(28) 0.8667 1.3321 0.2965 0.055 1.000 . Uiso c
H(29) 0.9111 1.4228 0.3366 0.055 1.000 . Uiso c
H(30) 0.8759 1.2875 0.3595 0.055 1.000 . Uiso c
H(31) 0.8197 0.9427 0.5380 0.033 1.000 . Uiso c
H(32) 0.8455 1.0981 0.5386 0.033 1.000 . Uiso c
H(33) 0.7712 1.0658 0.5532 0.033 1.000 . Uiso c
H(34) 0.6918 1.2314 0.3860 0.045 1.000 . Uiso c
H(35) 0.7444 1.0930 0.3183 0.055 1.000 . Uiso c
H(36) 0.8328 0.9004 0.3540 0.023 1.000 . Uiso c
H(37) 0.8554 0.9050 0.4408 0.053 1.000 . Uiso c
H(38) 0.6246 1.2490 0.4614 0.054 1.000 . Uiso c
H(39) 0.6656 1.3890 0.4625 0.054 1.000 . Uiso c
H(40) 0.6314 1.3342 0.5175 0.054 1.000 . Uiso c
H(41) 0.8058 0.4328 0.5352 0.043 1.000 . Uiso c
H(42) 0.8365 0.5808 0.5477 0.043 1.000 . Uiso c
H(43) 0.7646 0.5452 0.5684 0.043 1.000 . Uiso c
H(44) 0.6565 0.8086 0.4422 0.067 1.000 . Uiso c
H(45) 0.6967 0.7562 0.3498 0.023 1.000 . Uiso c
H(46) 0.7849 0.5605 0.3374 0.023 1.000 . Uiso c
H(47) 0.8259 0.4667 0.4324 0.071 1.000 . Uiso c
H(48) 0.6269 0.7874 0.5890 0.085 1.000 . Uiso c
H(49) 0.6456 0.8939 0.5412 0.085 1.000 . Uiso c
H(50) 0.6069 0.7559 0.5265 0.085 1.000 . Uiso c

loop_
_atom_site_aniso_label
_atom_site_aniso_U_11
_atom_site_aniso_U_22
_atom_site_aniso_U_33
_atom_site_aniso_U_12
_atom_site_aniso_U_13
_atom_site_aniso_U_23
P(1) 0.0174(6) 0.0129(6) 0.0263(8) -0.0014(5) -0.0010(6) 0.0009(7)
P(2) 0.0193(7) 0.0134(6) 0.0259(7) -0.0014(6) 0.0022(6) -0.0001(6)
P(3) 0.0184(6) 0.0164(6) 0.0224(8) -0.0027(5) 0.0020(6) -0.0001(7)
P(4) 0.0202(6) 0.0138(6) 0.0211(7) 0.0008(5) -0.0015(6) -0.0011(6)
P(5) 0.0162(7) 0.0145(6) 0.0287(8) -0.0011(5) 0.0006(7) -0.0002(7)
P(6) 0.0161(6) 0.0134(6) 0.0255(8) -0.0001(5) -0.0002(6) 0.0008(6)
O(1) 0.032(2) 0.017(2) 0.035(3) 0.009(2) 0.000(2) 0.002(2)
O(2) 0.024(2) 0.028(2) 0.038(3) 0.005(2) -0.007(2) 0.001(2)
O(3) 0.034(2) 0.015(2) 0.029(2) -0.010(2) -0.001(2) 0.002(2)
O(4) 0.015(2) 0.030(2) 0.024(2) -0.005(2) 0.004(2) 0.004(2)
O(5) 0.018(2) 0.024(2) 0.033(2) 0.001(2) -0.003(2) 0.005(2)
O(6) 0.026(2) 0.021(2) 0.046(3) -0.010(2) 0.007(2) 0.006(2)
O(7) 0.028(2) 0.020(2) 0.033(2) 0.009(2) 0.009(2) 0.005(2)
O(8) 0.032(2) 0.039(3) 0.019(2) -0.011(2) 0.004(2) 0.001(2)
O(9) 0.027(2) 0.018(2) 0.034(3) -0.006(2) 0.002(2) 0.004(2)
O(10) 0.017(2) 0.029(2) 0.028(2) -0.005(2) 0.002(2) 0.001(2)
O(11) 0.028(2) 0.044(3) 0.030(3) 0.004(2) -0.008(2) -0.004(2)
O(12) 0.057(3) 0.022(2) 0.035(3) 0.015(2) 0.003(2) 0.001(2)
O(13) 0.043(3) 0.037(3) 0.019(2) -0.020(2) 0.005(2) -0.006(2)
O(14) 0.027(2) 0.018(2) 0.046(3) -0.005(2) 0.008(2) 0.004(2)
O(15) 0.025(2) 0.027(2) 0.032(3) -0.000(2) -0.006(2) 0.009(2)
O(16) 0.033(2) 0.017(2) 0.044(3) 0.011(2) 0.005(2) 0.010(2)
O(17) 0.028(2) 0.027(2) 0.030(3) -0.005(2) -0.002(2) 0.002(2)
O(18) 0.033(2) 0.016(2) 0.047(3) -0.010(2) -0.000(2) -0.005(2)
O(19) 0.032(2) 0.024(2) 0.032(3) 0.007(2) -0.012(2) -0.003(2)
O(20) 0.026(2) 0.024(2) 0.079(4) -0.001(2) 0.004(3) 0.001(3)
O(21) 0.024(2) 0.033(2) 0.038(3) 0.002(2) -0.003(2) -0.000(2)
O(22) 0.028(2) 0.030(2) 0.038(3) -0.004(2) -0.006(2) 0.003(2)
O(23) 0.058(3) 0.037(3) 0.049(3) 0.003(3) -0.001(3) -0.004(2)
O(24) 0.063(4) 0.061(4) 0.038(3) 0.032(3) 0.004(3) 0.000(3)
O(25) 0.054(3) 0.037(3) 0.033(3) 0.019(2) 0.004(3) -0.000(2)
O(26) 0.054(3) 0.047(3) 0.032(3) 0.030(3) -0.010(2) -0.010(2)
O(27) 0.058(4) 0.100(5) 0.051(4) 0.032(4) -0.006(3) -0.027(4)
N(1) 0.049(4) 0.033(3) 0.045(4) 0.011(3) 0.010(3) 0.009(3)
N(2) 0.027(3) 0.020(2) 0.031(3) 0.004(2) 0.007(2) 0.004(2)
N(3) 0.029(3) 0.027(3) 0.031(3) 0.003(2) -0.002(2) 0.009(2)
N(4) 0.038(3) 0.041(3) 0.035(3) -0.009(3) 0.004(3) -0.005(3)
C(1) 0.039(4) 0.026(3) 0.031(3) -0.006(3) 0.006(3) 0.002(3)
C(2) 0.044(4) 0.031(3) 0.034(4) 0.001(3) 0.007(3) 0.005(3)
C(3) 0.063(5) 0.040(4) 0.048(5) 0.007(4) 0.015(4) -0.005(4)
C(4) 0.072(6) 0.049(5) 0.030(4) -0.012(4) 0.015(4) -0.015(4)
C(5) 0.068(6) 0.061(6) 0.047(5) -0.016(5) -0.010(5) -0.000(5)
C(6) 0.051(5) 0.046(5) 0.054(5) -0.003(4) -0.011(4) 0.005(4)
C(7) 0.055(5) 0.067(6) 0.059(6) 0.022(5) 0.001(5) 0.007(5)
C(8) 0.023(3) 0.022(3) 0.020(3) -0.000(2) -0.001(2) -0.003(2)
C(9) 0.031(3) 0.027(3) 0.031(4) 0.001(3) -0.002(3) 0.002(3)
C(10) 0.043(4) 0.039(4) 0.030(4) 0.003(3) 0.008(3) -0.001(3)
C(11) 0.045(4) 0.048(5) 0.024(4) -0.005(4) 0.006(3) -0.000(3)
C(12) 0.044(4) 0.035(4) 0.027(4) -0.003(3) 0.001(3) 0.011(3)
C(13) 0.029(4) 0.041(4) 0.036(4) 0.007(3) -0.003(3) -0.006(3)
C(14) 0.031(4) 0.044(4) 0.056(5) 0.012(3) 0.010(4) 0.002(4)
C(15) 0.027(3) 0.029(3) 0.028(3) -0.007(3) -0.005(3) -0.004(3)
C(16) 0.031(3) 0.032(3) 0.023(3) 0.003(3) -0.000(3) 0.005(3)
C(17) 0.035(4) 0.045(4) 0.029(4) 0.003(3) 0.000(3) 0.008(3)
C(18) 0.049(5) 0.060(5) 0.019(3) 0.000(4) -0.001(3) -0.004(3)
C(19) 0.052(5) 0.069(6) 0.040(5) 0.008(5) 0.010(4) -0.015(4)
C(20) 0.043(4) 0.040(4) 0.045(5) 0.007(3) -0.006(4) -0.005(4)
C(21) 0.038(4) 0.046(4) 0.038(4) 0.019(3) 0.005(3) -0.006(3)
C(22) 0.035(4) 0.049(4) 0.027(4) -0.021(3) -0.003(3) -0.002(3)
C(23) 0.039(4) 0.057(5) 0.040(5) -0.009(4) 0.003(3) -0.011(4)
C(24) 0.039(4) 0.074(7) 0.056(6) -0.017(4) -0.018(4) 0.004(5)
C(25) 0.052(5) 0.109(9) 0.045(5) -0.032(6) -0.014(4) 0.014(6)
C(26) 0.069(7) 0.107(9) 0.037(5) -0.030(7) 0.003(5) 0.001(6)
C(27) 0.061(6) 0.065(6) 0.046(5) -0.012(5) 0.016(5) -0.007(5)
C(28) 0.053(6) 0.099(8) 0.079(8) 0.015(6) -0.009(5) -0.052(7)
Li(1) 0.025(6) 0.014(4) 0.063(9) 0.004(4) 0.011(6) 0.006(5)
Li(2) 0.021(5) 0.018(4) 0.026(6) -0.002(4) -0.007(4) 0.004(4)

loop_
_atom_type_symbol
_atom_type_oxidation_number
_atom_type_number_in_cell
_atom_type_scat_dispersion_real
_atom_type_scat_dispersion_imag
_atom_type_scat_source
C 0 112 0.000 0.000
;International Tables for Crystallography
(1992, Vol. C, Table 6.1.1.2)
;
N 0 16 0.000 0.000
;International Tables for Crystallography
(1992, Vol. C, Table 6.1.1.2)
;
O 0 108 0.000 0.000
;International Tables for Crystallography
(1992, Vol. C, Table 6.1.1.2)
;
P 0 24 0.000 0.000
;International Tables for Crystallography
(1992, Vol. C, Table 6.1.1.2)
;
H 0 200 0.000 0.000
;International Tables for Crystallography
(1992, Vol. C, Table 6.1.1.2)
;
Li 0 8 0.000 0.000
;International Tables for Crystallography
(1992, Vol. C, Tables 4.2.6.8 and 6.1.1.1)
;

loop_
_geom_angle_atom_site_label_1
_geom_angle_atom_site_label_2
_geom_angle_atom_site_label_3
_geom_angle
_geom_angle_site_symmetry_1
_geom_angle_site_symmetry_2
_geom_angle_site_symmetry_3
_geom_angle_publ_flag
O2 P1 O1 117.7(3) . . . ?
O2 P1 O4 110.6(3) . . . ?
O2 P1 O3 109.0(3) . . . ?
O1 P1 O4 109.0(3) . . . ?
O1 P1 O3 108.4(3) . . . ?
O4 P1 O3 100.8(3) . . . ?
O6 P2 O5 119.2(3) . . . ?
O6 P2 O3 106.8(3) . . . ?
O6 P2 O7 111.0(3) . . . ?
O5 P2 O3 111.0(3) . . . ?
O5 P2 O7 104.3(3) . . . ?
O3 P2 O7 103.3(3) . . . ?
O9 P3 O8 119.6(3) . . . ?
O9 P3 O10 110.2(3) . . . ?
O9 P3 O7 110.2(3) . . . ?
O8 P3 O10 105.5(3) . . . ?
O8 P3 O7 109.2(3) . . . ?
O10 P3 O7 100.3(3) . . . ?
O11 P4 O12 116.8(3) . . . ?
O11 P4 O13 110.1(3) . . . ?
O11 P4 O10 110.7(3) . . . ?
O12 P4 O13 109.1(3) . . . ?
O12 P4 O10 109.2(3) . . . ?
O13 P4 O10 99.4(3) . . . ?
O14 P5 O15 119.4(3) . . . ?
O14 P5 O13 107.5(3) . . . ?
O14 P5 O16 111.0(3) . . . ?
O15 P5 O13 109.0(3) . . . ?
O15 P5 O16 106.8(3) . . . ?
O13 P5 O16 101.7(3) . . . ?
O17 P6 O18 119.0(3) . . . ?
O17 P6 O16 111.8(3) . . . ?
O17 P6 O4 104.9(3) . . . ?
O18 P6 O16 109.7(3) . . . ?
O18 P6 O4 110.3(3) . . . ?
O16 P6 O4 99.2(3) . . . ?
P1 O1 LI1 134.1(5) . . . ?
P2 O3 P1 133.8(3) . . . ?
P6 O4 P1 133.2(3) . . . ?
P2 O7 P3 131.0(3) . . . ?
P3 O9 LI1 138.2(6) . . . ?
P4 O10 P3 130.6(3) . . . ?
P4 O12 LI2 137.4(5) . . . ?
P4 O13 P5 134.4(3) . . . ?
P6 O16 P5 137.2(3) . . . ?
P6 O18 LI2 130.4(5) . . . ?
H6 O19 H5 141.4 . . . no
H6 O19 LI1 77.7 . . . no
H5 O19 LI1 140.9 . . . no
H4 O20 H3 86.9 . . . no
H4 O20 LI1 127.3 . . . no
H3 O20 LI1 120.0 . . . no
H8 O21 H7 115.7 . . . no
H8 O21 LI2 119.7 . . . no
H7 O21 LI2 97.5 . . . no
H9 O22 H10 94.9 . . . no
H9 O22 LI2 103.4 . . . no
H10 O22 LI2 113.9 . . . no
H1 O23 H2 115.2 . . . no
C2 O24 C7 119.8(7) . . . ?
C9 O25 C14 115.5(7) . . . ?
C16 O26 C21 116.0(6) . . . ?
C23 O27 C28 118.3(8) . . . ?
H13 N1 H12 106.8 . . . no
H13 N1 H11 106.0 . . . no
H13 N1 C1 113.3 . . . no
H12 N1 H11 104.0 . . . no
H12 N1 C1 113.2 . . . no
H11 N1 C1 112.8 . . . no
H22 N2 H23 106.8 . . . no
H22 N2 H21 104.3 . . . no
H22 N2 C8 114.7 . . . no
H23 N2 H21 103.4 . . . no
H23 N2 C8 113.7 . . . no
H21 N2 C8 112.8 . . . no
H33 N3 H32 113.7 . . . no
H33 N3 H31 113.4 . . . no
H33 N3 C15 107.1 . . . no
H32 N3 H31 110.6 . . . no
H32 N3 C15 105.7 . . . no
H31 N3 C15 105.6 . . . no
H43 N4 H41 112.7 . . . no
H43 N4 H42 111.1 . . . no
H43 N4 C22 107.0 . . . no
H41 N4 H42 110.1 . . . no
H41 N4 C22 108.6 . . . no
H42 N4 C22 107.1 . . . no
C2 C1 C6 120.8(8) . . . ?
C2 C1 N1 117.9(7) . . . ?
C6 C1 N1 121.3(7) . . . ?
O24 C2 C1 115.1(7) . . . ?
O24 C2 C3 126.4(7) . . . ?
C1 C2 C3 118.4(8) . . . ?
H14 C3 C4 123.2 . . . no
H14 C3 C2 115.2 . . . no
C4 C3 C2 121.6(8) . . . ?
H15 C4 C3 118.2 . . . no
H15 C4 C5 121.0 . . . no
C3 C4 C5 120.8(8) . . . ?
H16 C5 C4 123.0 . . . no
H16 C5 C6 116.2 . . . no
C4 C5 C6 118.9(9) . . . ?
H17 C6 C1 116.2 . . . no
H17 C6 C5 124.4 . . . no
C1 C6 C5 119.4(9) . . . ?
H20 C7 H19 112.2 . . . no
H20 C7 H18 104.3 . . . no
H20 C7 O24 112.9 . . . no
H19 C7 H18 103.8 . . . no
H19 C7 O24 113.1 . . . no
H18 C7 O24 109.7 . . . no
C13 C8 C9 119.5(7) . . . ?
C13 C8 N2 119.6(6) . . . ?
C9 C8 N2 120.8(6) . . . ?
O25 C9 C10 124.9(7) . . . ?
O25 C9 C8 114.6(7) . . . ?
C10 C9 C8 120.5(7) . . . ?
H24 C10 C11 123.7 . . . no
H24 C10 C9 117.4 . . . no
C11 C10 C9 118.9(7) . . . ?
H25 C11 C12 118.0 . . . no
H25 C11 C10 119.9 . . . no
C12 C11 C10 122.1(7) . . . ?
H26 C12 C11 108.3 . . . no
H26 C12 C13 104.0 . . . no
C11 C12 C13 119.0(7) . . . ?
H27 C13 C8 113.7 . . . no
H27 C13 C12 112.7 . . . no
C8 C13 C12 119.9(7) . . . ?
H30 C14 H29 114.0 . . . no
H30 C14 H28 106.6 . . . no
H30 C14 O25 110.6 . . . no
H29 C14 H28 106.1 . . . no
H29 C14 O25 111.0 . . . no
H28 C14 O25 108.2 . . . no
C20 C15 C16 122.1(7) . . . ?
C20 C15 N3 120.2(7) . . . ?
C16 C15 N3 117.7(6) . . . ?
O26 C16 C17 125.4(7) . . . ?
O26 C16 C15 117.1(6) . . . ?
C17 C16 C15 117.5(7) . . . ?
H34 C17 C16 123.7 . . . no
H34 C17 C18 115.4 . . . no
C16 C17 C18 120.9(7) . . . ?
H35 C18 C19 120.2 . . . no
H35 C18 C17 120.1 . . . no
C19 C18 C17 119.7(7) . . . ?
H36 C19 C18 134.9 . . . no
H36 C19 C20 104.7 . . . no
C18 C19 C20 120.0(8) . . . ?
H37 C20 C15 124.6 . . . no
H37 C20 C19 115.6 . . . no
C15 C20 C19 119.8(8) . . . ?
H40 C21 H39 110.4 . . . no
H40 C21 H38 108.8 . . . no
H40 C21 O26 112.1 . . . no
H39 C21 H38 104.3 . . . no
H39 C21 O26 110.6 . . . no
H38 C21 O26 110.3 . . . no
C23 C22 C27 122.0(8) . . . ?
C23 C22 N4 117.9(7) . . . ?
C27 C22 N4 120.1(8) . . . ?
O27 C23 C22 115.2(8) . . . ?
O27 C23 C24 125.0(9) . . . ?
C22 C23 C24 119.8(8) . . . ?
H44 C24 C23 122.7 . . . no
H44 C24 C25 118.0 . . . no
C23 C24 C25 119.3(10) . . . ?
H45 C25 C26 121.9 . . . no
H45 C25 C24 116.2 . . . no
C26 C25 C24 120.2(10) . . . ?
H46 C26 C25 117.2 . . . no
H46 C26 C27 122.8 . . . no
C25 C26 C27 119.7(10) . . . ?
H47 C27 C22 123.7 . . . no
H47 C27 C26 117.3 . . . no
C22 C27 C26 119.0(10) . . . ?
H48 C28 H49 112.2 . . . no
H48 C28 H50 109.1 . . . no
H48 C28 O27 111.4 . . . no
H49 C28 H50 104.1 . . . no
H49 C28 O27 110.5 . . . no
H50 C28 O27 109.2 . . . no
O20 LI1 O1 116.0(8) . . . ?
O20 LI1 O9 104.7(6) . . . ?
O20 LI1 O19 106.7(6) . . . ?
O1 LI1 O9 115.1(7) . . . ?
O1 LI1 O19 102.1(6) . . . ?
O9 LI1 O19 112.1(8) 1_545 1_545 1_545 ?
O12 LI2 O18 115.5(6) . . . ?
O12 LI2 O21 117.8(7) . . . ?
O12 LI2 O22 103.9(5) . . . ?
O18 LI2 O21 104.8(5) 1_565 1_565 1_565 ?
O18 LI2 O22 105.7(6) 1_565 1_565 1_565 ?
O21 LI2 O22 108.4(5) . . . ?

loop_
_geom_bond_atom_site_label_1
_geom_bond_atom_site_label_2
_geom_bond_distance
_geom_bond_site_symmetry_1
_geom_bond_site_symmetry_2
_geom_bond_publ_flag
P1 O2 1.468(5) . . ?
P1 O1 1.477(5) . . ?
P1 O4 1.605(5) . . ?
P1 O3 1.607(4) . . ?
P2 O6 1.477(5) . . ?
P2 O5 1.506(5) . . ?
P2 O3 1.592(5) . . ?
P2 O7 1.597(5) . . ?
P3 O9 1.470(5) . . ?
P3 O8 1.482(5) . . ?
P3 O10 1.604(5) . . ?
P3 O7 1.610(5) . . ?
P4 O11 1.472(5) . . ?
P4 O12 1.477(5) . . ?
P4 O13 1.588(5) . . ?
P4 O10 1.601(5) . . ?
P5 O14 1.479(5) . . ?
P5 O15 1.485(5) . . ?
P5 O13 1.594(5) . . ?
P5 O16 1.595(5) . . ?
P6 O17 1.481(5) . . ?
P6 O18 1.484(5) . . ?
P6 O16 1.592(5) . . ?
P6 O4 1.600(4) . . ?
O1 LI1 1.92(1) . . ?
O9 LI1 1.926(12) . . ?
O12 LI2 1.882(11) . . ?
O18 LI2 1.921(11) . . ?
O19 H6 0.79 . . no
O19 H5 0.89 . . no
O19 LI1 2.00(2) . . ?
O20 H4 0.97 . . no
O20 H3 0.98 . . no
O20 LI1 1.914(13) . . ?
O21 H8 0.88 . . no
O21 H7 1.04 . . no
O21 LI2 1.922(12) . . ?
O22 H9 0.88 . . no
O22 H10 1.00 . . no
O22 LI2 2.026(12) . . ?
O23 H1 1.02 . . no
O23 H2 1.10 . . no
O24 C2 1.344(10) . . ?
O24 C7 1.410(10) . . ?
O25 C9 1.375(9) . . ?
O25 C14 1.427(9) . . ?
O26 C16 1.340(9) . . ?
O26 C21 1.445(9) . . ?
O27 C23 1.356(10) . . ?
O27 C28 1.401(11) . . ?
N1 H13 0.95 . . no
N1 H12 0.98 . . no
N1 H11 0.99 . . no
N1 C1 1.440(9) . . ?
N2 H22 0.96 . . no
N2 H23 0.97 . . no
N2 H21 1.00 . . no
N2 C8 1.451(8) . . ?
N3 H33 0.91 . . no
N3 H32 0.94 . . no
N3 H31 0.94 . . no
N3 C15 1.482(9) . . ?
N4 H43 0.93 . . no
N4 H41 0.94 . . no
N4 H42 0.96 . . no
N4 C22 1.463(10) . . ?
C1 C2 1.375(10) . . ?
C1 C6 1.385(12) . . ?
C2 C3 1.388(12) . . ?
C3 H14 0.96 . . no
C3 C4 1.351(13) . . ?
C4 H15 0.90 . . no
C4 C5 1.37(1) . . ?
C5 H16 1.15 . . no
C5 C6 1.41(1) . . ?
C6 H17 0.95 . . no
C7 H20 0.93 . . no
C7 H19 0.94 . . no
C7 H18 1.03 . . no
C8 C13 1.391(10) . . ?
C8 C9 1.392(9) . . ?
C9 C10 1.387(10) . . ?
C10 H24 0.94 . . no
C10 C11 1.374(12) . . ?
C11 H25 0.90 . . no
C11 C12 1.373(11) . . ?
C12 H26 0.94 . . no
C12 C13 1.397(11) . . ?
C13 H27 0.82 . . no
C14 H30 0.92 . . no
C14 H29 0.93 . . no
C14 H28 1.01 . . no
C15 C20 1.350(11) . . ?
C15 C16 1.392(10) . . ?
C16 C17 1.383(10) . . ?
C17 H34 0.97 . . no
C17 C18 1.388(11) . . ?
C18 H35 1.01 . . no
C18 C19 1.371(13) . . ?
C19 H36 1.11 . . no
C19 C20 1.384(13) . . ?
C20 H37 0.95 . . no
C21 H40 0.92 . . no
C21 H39 0.97 . . no
C21 H38 0.99 . . no
C22 C23 1.361(12) . . ?
C22 C27 1.365(12) . . ?
C23 C24 1.391(13) . . ?
C24 H44 0.94 . . no
C24 C25 1.40(2) . . ?
C25 H45 1.15 . . no
C25 C26 1.38(2) . . ?
C26 H46 1.25 . . no
C26 C27 1.41(2) . . ?
C27 H47 0.96 . . no
C28 H48 0.90 . . no
C28 H49 0.97 . . no
C28 H50 1.00 . . no
